data_4309773
loop_
_publ_author_name
'Zhiyong Fu'
'Tristram Chivers'

_publ_contact_author 'Professor Tristram Chivers'
_publ_contact_author_email chivers@ucalgary.ca
_publ_section_title
;
{Zn3(Et2O)2[(EtO)PO2(C6H5NH)]6.2THF}: A Trinuclear Zinc Amidophosphate
with an Hourglass Structure
;
_journal_name_full 'Inorganic Chemistry'
_journal_page_first 7292
_journal_page_last 7294
_journal_paper_doi 10.1021/ic051012u
_journal_volume 44
_journal_year 2005
_chemical_formula_sum 'C64 H102 N6 O22 P6 Zn3'
_chemical_formula_weight 1689.45
_chemical_name_systematic
; 
 ? 
;
_space_group_IT_number 14
_symmetry_cell_setting monoclinic
_symmetry_space_group_name_Hall '-P 2yn'
_symmetry_space_group_name_H-M 'P 1 21/n 1'
_atom_sites_solution_hydrogens geom
_atom_sites_solution_primary direct
_atom_sites_solution_secondary difmap
_audit_creation_method SHELXL-97
_cell_angle_alpha 90.00
_cell_angle_beta 90.74(3)
_cell_angle_gamma 90.00
_cell_formula_units_Z 2
_cell_length_a 16.020(3)
_cell_length_b 14.580(3)
_cell_length_c 17.620(4)
_cell_measurement_temperature 298(2)
_cell_volume 4115.2(15)
_computing_structure_refinement 'SHELXL-97 (Sheldrick, 1997)'
_computing_structure_solution 'SHELXS-97 (Sheldrick, 1990)'
_diffrn_ambient_temperature 298(2)
_diffrn_measured_fraction_theta_full 0.986
_diffrn_measured_fraction_theta_max 0.986
_diffrn_radiation_monochromator graphite
_diffrn_radiation_source 'fine-focus sealed tube'
_diffrn_radiation_type MoK\a
_diffrn_radiation_wavelength 0.71073
_diffrn_reflns_av_R_equivalents 0.0318
_diffrn_reflns_av_sigmaI/netI 0.0478
_diffrn_reflns_limit_h_max 19
_diffrn_reflns_limit_h_min -19
_diffrn_reflns_limit_k_max 17
_diffrn_reflns_limit_k_min -16
_diffrn_reflns_limit_l_max 20
_diffrn_reflns_limit_l_min -20
_diffrn_reflns_number 12391
_diffrn_reflns_theta_full 25.03
_diffrn_reflns_theta_max 25.03
_diffrn_reflns_theta_min 3.63
_exptl_absorpt_coefficient_mu 1.053
_exptl_crystal_colour Colorless
_exptl_crystal_density_diffrn 1.363
_exptl_crystal_density_method 'not measured'
_exptl_crystal_description Block
_exptl_crystal_F_000 1768
_exptl_crystal_size_max 0.2
_exptl_crystal_size_mid 0.2
_exptl_crystal_size_min 0.12
_refine_diff_density_max 1.011
_refine_diff_density_min -0.431
_refine_diff_density_rms 0.073
_refine_ls_extinction_method none
_refine_ls_goodness_of_fit_ref 1.035
_refine_ls_hydrogen_treatment mixed
_refine_ls_matrix_type full
_refine_ls_number_parameters 434
_refine_ls_number_reflns 7157
_refine_ls_number_restraints 20
_refine_ls_restrained_S_all 1.040
_refine_ls_R_factor_all 0.0984
_refine_ls_R_factor_gt 0.0599
_refine_ls_shift/su_max 0.001
_refine_ls_shift/su_mean 0.000
_refine_ls_structure_factor_coef Fsqd
_refine_ls_weighting_details 'calc w=1/[\s^2^(Fo^2^)+(0.1107P)^2^+2.1756P] where P=(Fo^2^+2Fc^2^)/3'
_refine_ls_weighting_scheme calc
_refine_ls_wR_factor_gt 0.1637
_refine_ls_wR_factor_ref 0.1918
_reflns_number_gt 4699
_reflns_number_total 7157
_reflns_threshold_expression >2sigma(I)
_cod_data_source_file ic051012usi20050830_073402.cif
_cod_data_source_block 1
_cod_depositor_comments
;
The following automatic conversions were performed:
'_symmetry_cell_setting' value 'Monoclinic' changed to 'monoclinic'
according to '/home/saulius/struct/CIF-dictionaries/cif_core.dic'
dictionary named 'cif_core.dic' version 2.4.1 from 2010-06-29.

Automatic conversion script
Id: cif_fix_enum 1527 2010-12-29 10:47:43Z saulius 
;
_cod_original_cell_volume 4115.2(14)
_cod_database_code 4309773

loop_
_symmetry_equiv_pos_as_xyz
'x, y, z'
'-x+1/2, y+1/2, -z+1/2'
'-x, -y, -z'
'x-1/2, -y-1/2, z-1/2'

loop_
_atom_site_label
_atom_site_type_symbol
_atom_site_fract_x
_atom_site_fract_y
_atom_site_fract_z
_atom_site_U_iso_or_equiv
_atom_site_adp_type
_atom_site_occupancy
_atom_site_symmetry_multiplicity
_atom_site_calc_flag
_atom_site_refinement_flags
_atom_site_disorder_assembly
_atom_site_disorder_group
Zn1 Zn 1.0000 1.0000 0.0000 0.0538(2) Uani 1 2 d S . .
Zn2 Zn 1.18069(3) 1.19209(4) 0.03299(3) 0.0619(2) Uani 1 1 d . . .
P1 P 0.85901(8) 0.92250(10) 0.11364(7) 0.0623(4) Uani 1 1 d . . .
P2 P 1.15741(8) 1.00785(9) 0.11937(7) 0.0586(3) Uani 1 1 d . . .
P3 P 0.98969(8) 1.21674(9) 0.04660(7) 0.0571(3) Uani 1 1 d . . .
O9 O 1.0753(2) 1.2570(2) 0.0336(2) 0.0684(9) Uani 1 1 d . . .
O3 O 0.98549(19) 1.1174(2) 0.06619(17) 0.0595(8) Uani 1 1 d . . .
O2 O 0.9484(2) 0.9275(2) 0.09112(18) 0.0608(8) Uani 1 1 d . . .
O8 O 1.2331(2) 0.9447(3) 0.1460(2) 0.0732(10) Uani 1 1 d . . .
O6 O 1.1903(2) 1.1041(2) 0.11503(19) 0.0698(9) Uani 1 1 d . . .
O5 O 1.11765(19) 0.9695(2) 0.04915(18) 0.0592(8) Uani 1 1 d . . .
O4 O 0.9470(2) 1.2755(3) 0.1112(2) 0.0758(10) Uani 1 1 d . . .
O10 O 1.2741(3) 1.2851(4) 0.0446(3) 0.1011(14) Uani 1 1 d . . .
O1 O 0.8523(3) 0.8854(3) 0.1982(2) 0.0836(11) Uani 1 1 d D . .
C17 C 0.9220(3) 1.3060(4) -0.0776(3) 0.0643(13) Uani 1 1 d . . .
C9 C 1.0921(4) 1.0271(4) 0.2616(3) 0.0746(15) Uani 1 1 d . . .
N3 N 0.9266(3) 1.2328(3) -0.0264(2) 0.0627(10) Uani 1 1 d D . .
O7 O 1.1977(2) 1.1350(3) -0.0649(2) 0.0749(10) Uani 1 1 d . . .
N1 N 0.8249(3) 1.0276(3) 0.1225(3) 0.0697(11) Uani 1 1 d D . .
N2 N 1.0897(3) 0.9940(3) 0.1883(2) 0.0686(11) Uani 1 1 d D . .
C18 C 0.8844(4) 1.2930(4) -0.1480(4) 0.0891(18) Uani 1 1 d . . .
H18A H 0.8616 1.2362 -0.1605 0.107 Uiso 1 1 calc R . .
C22 C 0.9520(5) 1.3920(4) -0.0608(3) 0.0903(18) Uani 1 1 d . . .
H22A H 0.9758 1.4033 -0.0132 0.108 Uiso 1 1 calc R . .
C1 C 0.7415(4) 1.0592(5) 0.1187(3) 0.0836(17) Uani 1 1 d . A .
C14 C 1.1604(4) 1.0694(5) 0.2930(3) 0.0898(18) Uani 1 1 d . . .
H14A H 1.2079 1.0778 0.2640 0.108 Uiso 1 1 calc R . .
C13 C 1.1599(7) 1.1004(7) 0.3681(5) 0.135(3) Uani 1 1 d . . .
H13A H 1.2067 1.1291 0.3889 0.162 Uiso 1 1 calc R . .
C19 C 0.8809(5) 1.3636(6) -0.1992(4) 0.111(2) Uani 1 1 d . . .
H19A H 0.8562 1.3535 -0.2465 0.133 Uiso 1 1 calc R . .
C21 C 0.9471(5) 1.4620(5) -0.1135(5) 0.110(2) Uani 1 1 d . . .
H21A H 0.9681 1.5196 -0.1009 0.132 Uiso 1 1 calc R . .
C20 C 0.9127(5) 1.4488(6) -0.1828(4) 0.108(2) Uani 1 1 d . . .
H20A H 0.9106 1.4959 -0.2183 0.130 Uiso 1 1 calc R . .
C23 C 0.9839(5) 1.2723(6) 0.1860(4) 0.115(2) Uani 1 1 d . . .
H23A H 1.0201 1.2191 0.1897 0.138 Uiso 1 1 calc R . .
H23B H 1.0181 1.3265 0.1936 0.138 Uiso 1 1 calc R . .
C6 C 0.7245(5) 1.1470(6) 0.0956(4) 0.110(2) Uani 1 1 d . . .
H6A H 0.7678 1.1861 0.0822 0.132 Uiso 1 1 calc R A .
C2 C 0.6763(4) 1.0003(6) 0.1381(5) 0.108(2) Uani 1 1 d . . .
H2B H 0.6876 0.9403 0.1531 0.130 Uiso 1 1 calc R A .
C10 C 1.0225(5) 1.0171(8) 0.3068(4) 0.137(3) Uani 1 1 d . . .
H10A H 0.9752 0.9879 0.2875 0.164 Uiso 1 1 calc R . .
C15 C 1.3089(4) 0.9474(7) 0.1053(5) 0.120(3) Uani 1 1 d D . .
H15A H 1.3369 1.0052 0.1156 0.144 Uiso 1 1 calc R . .
H15B H 1.2962 0.9450 0.0513 0.144 Uiso 1 1 calc R . .
C16 C 1.3637(6) 0.8742(8) 0.1243(6) 0.159(4) Uani 1 1 d D . .
H16A H 1.4141 0.8799 0.0958 0.239 Uiso 1 1 calc R . .
H16B H 1.3372 0.8168 0.1124 0.239 Uiso 1 1 calc R . .
H16C H 1.3769 0.8764 0.1776 0.239 Uiso 1 1 calc R . .
C3 C 0.5950(6) 1.0320(11) 0.1349(7) 0.154(4) Uani 1 1 d . A .
H3B H 0.5513 0.9940 0.1493 0.184 Uiso 1 1 calc R . .
C5 C 0.6438(8) 1.1768(9) 0.0923(6) 0.154(4) Uani 1 1 d . A .
H5A H 0.6324 1.2369 0.0776 0.185 Uiso 1 1 calc R . .
C12 C 1.0896(9) 1.0882(10) 0.4109(6) 0.178(5) Uani 1 1 d . . .
H12A H 1.0887 1.1066 0.4614 0.213 Uiso 1 1 calc R . .
C24 C 0.9248(8) 1.2679(14) 0.2432(6) 0.240(8) Uani 1 1 d . . .
H24A H 0.9527 1.2666 0.2917 0.360 Uiso 1 1 calc R . .
H24B H 0.8919 1.2133 0.2370 0.360 Uiso 1 1 calc R . .
H24C H 0.8891 1.3207 0.2402 0.360 Uiso 1 1 calc R . .
C11 C 1.0227(8) 1.0493(11) 0.3787(6) 0.195(6) Uani 1 1 d . . .
H11A H 0.9742 1.0442 0.4068 0.233 Uiso 1 1 calc R . .
C4 C 0.5792(8) 1.1191(13) 0.1105(7) 0.165(5) Uani 1 1 d . . .
H4A H 0.5244 1.1396 0.1061 0.198 Uiso 1 1 calc R A .
C29 C 1.2572(8) 1.3583(10) 0.1062(8) 0.178(4) Uiso 1 1 d . . .
H29A H 1.3041 1.4004 0.1081 0.214 Uiso 1 1 calc R . .
H29B H 1.2082 1.3933 0.0911 0.214 Uiso 1 1 calc R . .
C30 C 1.2449(7) 1.3243(8) 0.1774(7) 0.152(3) Uiso 1 1 d . . .
H30A H 1.2324 1.3738 0.2113 0.228 Uiso 1 1 calc R . .
H30B H 1.2946 1.2935 0.1946 0.228 Uiso 1 1 calc R . .
H30C H 1.1992 1.2818 0.1762 0.228 Uiso 1 1 calc R . .
C27 C 1.3563(6) 1.2473(8) 0.0474(7) 0.148(3) Uiso 1 1 d . . .
H27A H 1.3951 1.2952 0.0626 0.178 Uiso 1 1 calc R . .
H27B H 1.3582 1.2000 0.0861 0.178 Uiso 1 1 calc R . .
C28 C 1.3815(9) 1.2117(10) -0.0169(9) 0.206(5) Uiso 1 1 d . . .
H28A H 1.4377 1.1897 -0.0108 0.308 Uiso 1 1 calc R . .
H28B H 1.3798 1.2578 -0.0558 0.308 Uiso 1 1 calc R . .
H28C H 1.3456 1.1618 -0.0311 0.308 Uiso 1 1 calc R . .
C7 C 0.8286(13) 0.7888(10) 0.2117(12) 0.128(6) Uiso 0.50 1 d PD A 1
H7B H 0.8063 0.7791 0.2620 0.154 Uiso 0.50 1 calc PR A 1
H7C H 0.7897 0.7657 0.1736 0.154 Uiso 0.50 1 calc PR A 1
C8 C 0.9126(14) 0.751(2) 0.2036(19) 0.209(12) Uiso 0.50 1 d PD A 1
H8A H 0.9107 0.6855 0.2099 0.314 Uiso 0.50 1 calc PR A 1
H8B H 0.9489 0.7770 0.2416 0.314 Uiso 0.50 1 calc PR A 1
H8C H 0.9332 0.7653 0.1541 0.314 Uiso 0.50 1 calc PR A 1
C7A C 0.8850(13) 0.7945(10) 0.2162(10) 0.109(5) Uiso 0.50 1 d PD A 2
H7AA H 0.9038 0.7660 0.1697 0.131 Uiso 0.50 1 calc PR A 2
H7AB H 0.8400 0.7572 0.2359 0.131 Uiso 0.50 1 calc PR A 2
C8A C 0.9561(18) 0.795(3) 0.2730(18) 0.252(15) Uiso 0.50 1 d PD A 2
H8AA H 0.9748 0.7328 0.2815 0.378 Uiso 0.50 1 calc PR A 2
H8AB H 0.9375 0.8204 0.3200 0.378 Uiso 0.50 1 calc PR A 2
H8AC H 1.0013 0.8307 0.2538 0.378 Uiso 0.50 1 calc PR A 2
C34 C 1.2967(12) 1.4491(16) -0.1335(11) 0.283(9) Uiso 0.60 1 d PD B 3
C32 C 1.2242(16) 1.568(3) -0.0676(16) 0.249(13) Uiso 0.60 1 d PD B 3
C33 C 1.2100(16) 1.493(2) -0.0317(18) 0.219(10) Uiso 0.60 1 d PD B 3
O12 O 1.2606(7) 1.4252(9) -0.0685(7) 0.147(4) Uiso 0.60 1 d PD B 3
C31 C 1.2736(13) 1.5501(17) -0.1356(12) 0.296(10) Uiso 0.60 1 d PD B 3
O13 O 1.1677(14) 1.4534(17) -0.0830(14) 0.205(8) Uiso 0.40 1 d PD C 4
C36 C 1.1866(16) 1.548(2) -0.1048(17) 0.214(15) Uiso 0.40 1 d PD C 4
C35 C 1.2322(11) 1.3877(13) -0.1023(11) 0.103(5) Uiso 0.40 1 d PD C 4
C34A C 1.2967(12) 1.4491(16) -0.1335(11) 0.283(9) Uiso 0.40 1 d PD C 4
C31A C 1.2736(13) 1.5501(17) -0.1356(12) 0.296(10) Uiso 0.40 1 d PD C 4
H1 H 0.858(2) 1.068(2) 0.107(2) 0.046(12) Uiso 1 1 d D . .
H3 H 0.908(3) 1.182(2) -0.041(3) 0.062(16) Uiso 1 1 d D . .
H2 H 1.043(2) 0.981(4) 0.167(3) 0.09(2) Uiso 1 1 d D . .

loop_
_atom_site_aniso_label
_atom_site_aniso_U_11
_atom_site_aniso_U_22
_atom_site_aniso_U_33
_atom_site_aniso_U_23
_atom_site_aniso_U_13
_atom_site_aniso_U_12
Zn1 0.0529(4) 0.0549(5) 0.0535(4) 0.0035(3) -0.0024(3) 0.0000(3)
Zn2 0.0585(4) 0.0622(4) 0.0649(4) 0.0040(3) -0.0071(3) -0.0065(3)
P1 0.0619(8) 0.0706(9) 0.0547(7) 0.0023(6) 0.0069(6) -0.0080(7)
P2 0.0569(7) 0.0614(8) 0.0571(7) 0.0075(6) -0.0101(5) -0.0012(6)
P3 0.0593(7) 0.0528(7) 0.0591(7) -0.0020(5) -0.0045(6) 0.0031(6)
O9 0.064(2) 0.055(2) 0.086(2) 0.0031(17) -0.0068(17) -0.0030(16)
O3 0.0620(19) 0.0563(19) 0.0601(18) 0.0013(15) -0.0037(14) 0.0018(15)
O2 0.0627(19) 0.059(2) 0.0603(18) 0.0058(15) -0.0005(15) -0.0050(16)
O8 0.065(2) 0.080(2) 0.074(2) 0.0123(18) -0.0139(17) 0.0084(19)
O6 0.074(2) 0.065(2) 0.071(2) 0.0073(17) -0.0208(17) -0.0094(17)
O5 0.0557(18) 0.0625(19) 0.0593(18) 0.0031(15) -0.0052(14) 0.0021(16)
O4 0.088(3) 0.072(2) 0.068(2) -0.0103(18) 0.0001(18) 0.014(2)
O10 0.081(3) 0.121(4) 0.102(3) -0.009(3) 0.000(2) -0.015(3)
O1 0.104(3) 0.086(3) 0.061(2) 0.0104(19) 0.0145(19) -0.012(2)
C17 0.063(3) 0.062(3) 0.067(3) -0.005(2) -0.005(2) 0.009(2)
C9 0.078(4) 0.088(4) 0.058(3) 0.001(3) -0.009(3) 0.012(3)
N3 0.067(3) 0.055(3) 0.065(2) 0.003(2) -0.0111(19) -0.001(2)
O7 0.066(2) 0.086(3) 0.073(2) -0.0064(19) 0.0073(17) -0.0156(19)
N1 0.062(3) 0.075(3) 0.073(3) 0.002(2) 0.013(2) -0.003(2)
N2 0.064(3) 0.085(3) 0.056(2) 0.003(2) -0.007(2) -0.001(2)
C18 0.108(5) 0.075(4) 0.084(4) 0.010(3) -0.030(3) -0.004(3)
C22 0.131(5) 0.069(4) 0.070(3) 0.011(3) -0.026(3) -0.004(4)
C1 0.080(4) 0.103(5) 0.068(3) -0.012(3) 0.007(3) 0.016(4)
C14 0.102(5) 0.097(5) 0.070(4) -0.005(3) -0.011(3) -0.003(4)
C13 0.178(9) 0.139(7) 0.086(5) -0.023(5) -0.024(6) -0.025(6)
C19 0.146(7) 0.102(6) 0.083(4) 0.012(4) -0.040(4) -0.004(5)
C21 0.142(7) 0.068(4) 0.119(6) 0.012(4) -0.027(5) -0.006(4)
C20 0.137(6) 0.100(6) 0.087(5) 0.029(4) -0.032(4) -0.003(5)
C23 0.137(6) 0.128(6) 0.079(4) -0.035(4) -0.013(4) 0.016(5)
C6 0.108(6) 0.119(6) 0.102(5) 0.003(4) 0.011(4) 0.042(5)
C2 0.063(4) 0.133(6) 0.129(6) -0.004(5) 0.019(4) -0.004(4)
C10 0.100(5) 0.234(11) 0.078(5) -0.019(6) 0.011(4) -0.008(6)
C15 0.083(4) 0.160(8) 0.116(5) 0.028(5) 0.009(4) 0.046(5)
C16 0.132(7) 0.192(11) 0.154(8) -0.007(7) 0.001(6) 0.075(7)
C3 0.075(6) 0.199(12) 0.187(10) -0.022(9) 0.010(6) 0.009(7)
C5 0.143(9) 0.168(10) 0.150(9) -0.030(7) -0.029(7) 0.068(8)
C12 0.187(11) 0.255(15) 0.091(6) -0.068(8) 0.009(7) 0.003(10)
C24 0.195(12) 0.43(3) 0.099(7) 0.018(11) 0.034(7) 0.032(14)
C11 0.152(9) 0.319(18) 0.113(7) -0.097(10) 0.038(7) -0.027(10)
C4 0.094(7) 0.233(16) 0.167(10) -0.020(10) -0.012(6) 0.058(9)

loop_
_atom_type_symbol
_atom_type_description
_atom_type_scat_dispersion_real
_atom_type_scat_dispersion_imag
_atom_type_scat_source
C C 0.0033 0.0016 'International Tables Vol C Tables 4.2.6.8 and 6.1.1.4'
H H 0.0000 0.0000 'International Tables Vol C Tables 4.2.6.8 and 6.1.1.4'
N N 0.0061 0.0033 'International Tables Vol C Tables 4.2.6.8 and 6.1.1.4'
O O 0.0106 0.0060 'International Tables Vol C Tables 4.2.6.8 and 6.1.1.4'
P P 0.1023 0.0942 'International Tables Vol C Tables 4.2.6.8 and 6.1.1.4'
Zn Zn 0.2839 1.4301 'International Tables Vol C Tables 4.2.6.8 and 6.1.1.4'

loop_
_geom_angle_atom_site_label_1
_geom_angle_atom_site_label_2
_geom_angle_atom_site_label_3
_geom_angle
_geom_angle_site_symmetry_1
_geom_angle_site_symmetry_3
_geom_angle_publ_flag
O3 Zn1 O3 180.00(14) 3_775 . ?
O3 Zn1 O2 86.43(12) 3_775 3_775 ?
O3 Zn1 O2 93.57(12) . 3_775 ?
O3 Zn1 O2 93.57(12) 3_775 . ?
O3 Zn1 O2 86.43(12) . . ?
O2 Zn1 O2 180.000(1) 3_775 . ?
O3 Zn1 O5 92.80(12) 3_775 3_775 ?
O3 Zn1 O5 87.20(12) . 3_775 ?
O2 Zn1 O5 86.49(12) 3_775 3_775 ?
O2 Zn1 O5 93.51(12) . 3_775 ?
O3 Zn1 O5 87.20(12) 3_775 . ?
O3 Zn1 O5 92.80(12) . . ?
O2 Zn1 O5 93.51(12) 3_775 . ?
O2 Zn1 O5 86.49(12) . . ?
O5 Zn1 O5 180.00(17) 3_775 . ?
O9 Zn2 O6 112.34(15) . . ?
O9 Zn2 O7 110.31(16) . . ?
O6 Zn2 O7 111.68(17) . . ?
O9 Zn2 O10 108.40(18) . . ?
O6 Zn2 O10 108.44(17) . . ?
O7 Zn2 O10 105.35(17) . . ?
O2 P1 O7 116.8(2) . 3_775 ?
O2 P1 O1 110.0(2) . . ?
O7 P1 O1 107.4(2) 3_775 . ?
O2 P1 N1 107.6(2) . . ?
O7 P1 N1 112.3(2) 3_775 . ?
O1 P1 N1 101.7(2) . . ?
O5 P2 O6 117.00(19) . . ?
O5 P2 O8 110.1(2) . . ?
O6 P2 O8 106.8(2) . . ?
O5 P2 N2 106.6(2) . . ?
O6 P2 N2 112.7(2) . . ?
O8 P2 N2 102.6(2) . . ?
O3 P3 O9 117.13(19) . . ?
O3 P3 O4 109.7(2) . . ?
O9 P3 O4 107.4(2) . . ?
O3 P3 N3 106.9(2) . . ?
O9 P3 N3 112.1(2) . . ?
O4 P3 N3 102.6(2) . . ?
P3 O9 Zn2 127.2(2) . . ?
P3 O3 Zn1 131.47(19) . . ?
P1 O2 Zn1 128.05(19) . . ?
C15 O8 P2 119.3(4) . . ?
P2 O6 Zn2 129.2(2) . . ?
P2 O5 Zn1 129.1(2) . . ?
C23 O4 P3 117.6(4) . . ?
C27 O10 C29 114.3(7) . . ?
C27 O10 Zn2 115.1(6) . . ?
C29 O10 Zn2 113.3(6) . . ?
C7A O1 C7 36.1(8) . . ?
C7A O1 P1 118.9(8) . . ?
C7 O1 P1 119.7(8) . . ?
C22 C17 C18 117.8(5) . . ?
C22 C17 N3 122.7(5) . . ?
C18 C17 N3 119.5(5) . . ?
C14 C9 N2 123.3(5) . . ?
C14 C9 C10 117.4(6) . . ?
N2 C9 C10 119.3(6) . . ?
C17 N3 P3 129.9(4) . . ?
P1 O7 Zn2 131.3(2) 3_775 . ?
C1 N1 P1 128.1(4) . . ?
C9 N2 P2 129.5(4) . . ?
C19 C18 C17 120.1(6) . . ?
C17 C22 C21 120.8(6) . . ?
C6 C1 C2 120.1(7) . . ?
C6 C1 N1 120.1(6) . . ?
C2 C1 N1 119.8(7) . . ?
C9 C14 C13 120.9(7) . . ?
C12 C13 C14 119.5(9) . . ?
C18 C19 C20 121.9(6) . . ?
C20 C21 C22 121.5(7) . . ?
C21 C20 C19 117.9(7) . . ?
C24 C23 O4 112.9(8) . . ?
C1 C6 C5 119.7(10) . . ?
C3 C2 C1 119.4(9) . . ?
C11 C10 C9 120.7(9) . . ?
O8 C15 C16 113.0(7) . . ?
C4 C3 C2 119.7(11) . . ?
C6 C5 C4 120.7(12) . . ?
C11 C12 C13 118.8(9) . . ?
C12 C11 C10 122.6(10) . . ?
C3 C4 C5 120.4(11) . . ?
C30 C29 O10 115.0(11) . . ?
C28 C27 O10 114.6(10) . . ?
C8 C7 O1 96.0(19) . . ?
O1 C7A C8A 114.2(18) . . ?
O12 C34 C31 99.5(18) . . ?
C33 C32 C31 111(3) . . ?
C32 C33 O12 105(3) . . ?
C34 O12 C33 118(2) . . ?
C32 C31 C34 107(2) . . ?
C35 O13 C36 114(2) . . ?

loop_
_geom_bond_atom_site_label_1
_geom_bond_atom_site_label_2
_geom_bond_distance
_geom_bond_site_symmetry_2
_geom_bond_publ_flag
Zn1 O3 2.086(3) 3_775 ?
Zn1 O3 2.086(3) . ?
Zn1 O2 2.100(3) 3_775 ?
Zn1 O2 2.100(3) . ?
Zn1 O5 2.111(3) 3_775 ?
Zn1 O5 2.111(3) . ?
Zn2 O9 1.936(3) . ?
Zn2 O6 1.937(3) . ?
Zn2 O7 1.938(4) . ?
Zn2 O10 2.027(4) . ?
P1 O2 1.493(3) . ?
P1 O7 1.498(4) 3_775 ?
P1 O1 1.591(4) . ?
P1 N1 1.635(5) . ?
P2 O5 1.493(3) . ?
P2 O6 1.501(4) . ?
P2 O8 1.589(4) . ?
P2 N2 1.651(5) . ?
P3 O3 1.490(3) . ?
P3 O9 1.511(3) . ?
P3 O4 1.587(4) . ?
P3 N3 1.642(4) . ?
O8 C15 1.419(8) . ?
O4 C23 1.438(8) . ?
O10 C27 1.428(10) . ?
O10 C29 1.550(14) . ?
O1 C7A 1.458(14) . ?
O1 C7 1.479(14) . ?
C17 C22 1.375(8) . ?
C17 C18 1.383(8) . ?
C17 N3 1.399(7) . ?
C9 C14 1.368(8) . ?
C9 N2 1.379(7) . ?
C9 C10 1.386(9) . ?
O7 P1 1.498(4) 3_775 ?
N1 C1 1.415(7) . ?
C18 C19 1.370(9) . ?
C22 C21 1.382(9) . ?
C1 C6 1.369(10) . ?
C1 C2 1.398(9) . ?
C14 C13 1.398(10) . ?
C13 C12 1.376(14) . ?
C19 C20 1.372(11) . ?
C21 C20 1.347(10) . ?
C23 C24 1.393(12) . ?
C6 C5 1.364(13) . ?
C2 C3 1.383(12) . ?
C10 C11 1.351(12) . ?
C15 C16 1.420(10) . ?
C3 C4 1.364(18) . ?
C5 C4 1.376(17) . ?
C12 C11 1.333(14) . ?
C29 C30 1.365(15) . ?
C27 C28 1.315(16) . ?
C7 C8 1.463(14) . ?
C7A C8A 1.507(18) . ?
C34 O12 1.34(2) . ?
C34 C31 1.519(17) . ?
C32 C33 1.29(4) . ?
C32 C31 1.468(18) . ?
C33 O12 1.43(3) . ?
O13 C35 1.453(17) . ?
O13 C36 1.462(19) . ?
